data_4027849
loop_
_publ_author_name
'Xiaotao Pu'
'Hongbo Li'
'Thomas J. Colacot'

_publ_section_title
;
 Heck Alkynylation (Copper-Free Sonogashira Coupling) of Aryl and
 Heteroaryl Chlorides, Using Pd Complexes of t-Bu2(p-NMe2C6H4)P:
 Understanding the Structure-Activity Relationships and Copper Effects
;
_journal_name_full 'Journal of Organic Chemistry'
_journal_page_first 568
_journal_page_last 581
_journal_paper_doi 10.1021/jo302195y
_journal_volume 78
_journal_year 2013
_chemical_formula_sum 'C32 H56 N2 P2 Pd'
_chemical_formula_weight 637.13
_chemical_name_systematic
;
 ?
;
_space_group_IT_number 2
_symmetry_cell_setting triclinic
_symmetry_space_group_name_Hall '-P 1'
_symmetry_space_group_name_H-M 'P -1'
_atom_sites_solution_hydrogens geom
_atom_sites_solution_primary direct
_atom_sites_solution_secondary difmap
_audit_creation_method SHELXL-97
_cell_angle_alpha 101.924(10)
_cell_angle_beta 99.082(9)
_cell_angle_gamma 106.005(9)
_cell_formula_units_Z 2
_cell_length_a 8.375(4)
_cell_length_b 12.038(6)
_cell_length_c 18.163(9)
_cell_measurement_reflns_used 1018
_cell_measurement_temperature 200(2)
_cell_measurement_theta_max 19.57
_cell_measurement_theta_min 2.35
_cell_volume 1676.7(14)
_computing_cell_refinement 'SAINT (Bruker, 2002)'
_computing_data_collection 'SMART (Bruker, 2002)'
_computing_data_reduction SAINT
_computing_molecular_graphics 'SHELXTL (Sheldrick, 2001)'
_computing_publication_material 'SHELXTL (Sheldrick, 2001)'
_computing_structure_refinement 'SHELXL-97 (Sheldrick, 1997)'
_computing_structure_solution 'SHELXS-97 (Sheldrick, 1990)'
_diffrn_ambient_temperature 200(2)
_diffrn_detector_area_resol_mean 836.6
_diffrn_measured_fraction_theta_full 0.999
_diffrn_measured_fraction_theta_max 0.999
_diffrn_measurement_device_type 'Bruker AXS APEX diffractometer'
_diffrn_measurement_method \w
_diffrn_radiation_monochromator graphite
_diffrn_radiation_source 'fine-focus sealed tube'
_diffrn_radiation_type MoK\a
_diffrn_radiation_wavelength 0.71073
_diffrn_reflns_av_R_equivalents 0.0765
_diffrn_reflns_av_sigmaI/netI 0.1124
_diffrn_reflns_limit_h_max 9
_diffrn_reflns_limit_h_min -9
_diffrn_reflns_limit_k_max 13
_diffrn_reflns_limit_k_min -14
_diffrn_reflns_limit_l_max 21
_diffrn_reflns_limit_l_min -21
_diffrn_reflns_number 12831
_diffrn_reflns_theta_full 25.00
_diffrn_reflns_theta_max 25.00
_diffrn_reflns_theta_min 1.82
_diffrn_standards_decay_% 1
_diffrn_standards_interval_count 0
_diffrn_standards_interval_time 0
_diffrn_standards_number 0
_exptl_absorpt_coefficient_mu 0.671
_exptl_absorpt_correction_T_max 0.9114
_exptl_absorpt_correction_T_min 0.7967
_exptl_absorpt_correction_type multi-scan
_exptl_absorpt_process_details 'SADABS (Sheldrick, 2003)'
_exptl_crystal_colour colourless
_exptl_crystal_density_diffrn 1.262
_exptl_crystal_description block
_exptl_crystal_F_000 676
_exptl_crystal_size_max 0.36
_exptl_crystal_size_mid 0.30
_exptl_crystal_size_min 0.14
_refine_diff_density_max 2.044
_refine_diff_density_min -1.305
_refine_diff_density_rms 0.150
_refine_ls_extinction_method none
_refine_ls_goodness_of_fit_ref 1.053
_refine_ls_hydrogen_treatment constr
_refine_ls_matrix_type full
_refine_ls_number_parameters 334
_refine_ls_number_reflns 5899
_refine_ls_number_restraints 0
_refine_ls_restrained_S_all 1.053
_refine_ls_R_factor_all 0.1055
_refine_ls_R_factor_gt 0.0728
_refine_ls_shift/su_max 0.000
_refine_ls_shift/su_mean 0.000
_refine_ls_structure_factor_coef Fsqd
_refine_ls_weighting_details 'calc w=1/[\s^2^(Fo^2^)+(0.1000P)^2^] where P=(Fo^2^+2Fc^2^)/3'
_refine_ls_weighting_scheme calc
_refine_ls_wR_factor_gt 0.1787
_refine_ls_wR_factor_ref 0.2024
_reflns_number_gt 4019
_reflns_number_total 5899
_reflns_threshold_expression >2sigma(I)
_cod_data_source_file jo302195y_si_001.cif
_cod_data_source_block jmca014
_cod_original_cell_volume 1676.6(14)
_cod_database_code 4027849

loop_
_symmetry_equiv_pos_as_xyz
'x, y, z'
'-x, -y, -z'

loop_
_atom_site_label
_atom_site_type_symbol
_atom_site_fract_x
_atom_site_fract_y
_atom_site_fract_z
_atom_site_U_iso_or_equiv
_atom_site_adp_type
_atom_site_occupancy
_atom_site_symmetry_multiplicity
_atom_site_calc_flag
_atom_site_refinement_flags
Pd Pd 0.21280(6) 0.82155(4) 0.29668(3) 0.0350(2) Uani 1 1 d .
P1 P 0.3532(2) 1.01105(14) 0.28986(9) 0.0291(4) Uani 1 1 d .
P2 P 0.0504(2) 0.63745(14) 0.30267(10) 0.0315(4) Uani 1 1 d .
N1 N -0.0950(7) 1.1437(5) 0.0494(3) 0.0449(15) Uani 1 1 d .
N2 N -0.4153(8) 0.3717(6) -0.0121(3) 0.0545(17) Uani 1 1 d .
C1 C 0.2840(7) 1.1628(5) 0.1929(3) 0.0335(15) Uani 1 1 d .
H1A H 0.3927 1.2193 0.2184 0.040 Uiso 1 1 calc R
C2 C 0.1789(8) 1.1935(6) 0.1393(4) 0.0343(15) Uani 1 1 d .
H2A H 0.2169 1.2692 0.1287 0.041 Uiso 1 1 calc R
C3 C 0.0138(8) 1.1120(6) 0.1000(4) 0.0344(15) Uani 1 1 d .
C4 C -0.0302(8) 1.0009(6) 0.1168(4) 0.0370(16) Uani 1 1 d .
H4A H -0.1372 0.9429 0.0903 0.044 Uiso 1 1 calc R
C5 C 0.0774(8) 0.9728(6) 0.1709(4) 0.0355(16) Uani 1 1 d .
H5A H 0.0413 0.8966 0.1811 0.043 Uiso 1 1 calc R
C6 C 0.2389(8) 1.0540(5) 0.2112(4) 0.0321(15) Uani 1 1 d .
C7 C -0.0412(10) 1.2534(7) 0.0282(5) 0.057(2) Uani 1 1 d .
H7A H 0.0746 1.3003 0.0582 0.085 Uiso 1 1 calc R
H7B H -0.1190 1.2992 0.0388 0.085 Uiso 1 1 calc R
H7C H -0.0421 1.2362 -0.0271 0.085 Uiso 1 1 calc R
C8 C -0.2627(9) 1.0596(7) 0.0119(4) 0.054(2) Uani 1 1 d .
H8A H -0.2807 0.9890 0.0323 0.080 Uiso 1 1 calc R
H8B H -0.2717 1.0352 -0.0439 0.080 Uiso 1 1 calc R
H8C H -0.3494 1.0977 0.0219 0.080 Uiso 1 1 calc R
C9 C 0.5728(8) 1.0258(6) 0.2716(4) 0.0426(18) Uani 1 1 d .
C10 C 0.6702(11) 1.1370(7) 0.2519(6) 0.076(3) Uani 1 1 d .
H10A H 0.7814 1.1315 0.2444 0.113 Uiso 1 1 calc R
H10B H 0.6871 1.2076 0.2941 0.113 Uiso 1 1 calc R
H10C H 0.6054 1.1443 0.2042 0.113 Uiso 1 1 calc R
C11 C 0.5456(11) 0.9197(8) 0.2036(5) 0.070(3) Uani 1 1 d .
H11A H 0.6553 0.9214 0.1905 0.105 Uiso 1 1 calc R
H11B H 0.4672 0.9242 0.1590 0.105 Uiso 1 1 calc R
H11C H 0.4969 0.8451 0.2175 0.105 Uiso 1 1 calc R
C12 C 0.6820(10) 1.0090(9) 0.3430(5) 0.078(3) Uani 1 1 d .
H12A H 0.7973 1.0167 0.3353 0.117 Uiso 1 1 calc R
H12B H 0.6298 0.9294 0.3499 0.117 Uiso 1 1 calc R
H12C H 0.6880 1.0704 0.3892 0.117 Uiso 1 1 calc R
C13 C 0.3595(9) 1.1279(6) 0.3789(4) 0.0391(16) Uani 1 1 d .
C14 C 0.4181(11) 1.0893(7) 0.4514(4) 0.057(2) Uani 1 1 d .
H14A H 0.4219 1.1496 0.4977 0.086 Uiso 1 1 calc R
H14B H 0.5321 1.0818 0.4527 0.086 Uiso 1 1 calc R
H14C H 0.3378 1.0119 0.4500 0.086 Uiso 1 1 calc R
C15 C 0.4685(11) 1.2575(6) 0.3870(4) 0.056(2) Uani 1 1 d .
H15A H 0.4629 1.3097 0.4350 0.084 Uiso 1 1 calc R
H15B H 0.4249 1.2845 0.3429 0.084 Uiso 1 1 calc R
H15C H 0.5872 1.2609 0.3882 0.084 Uiso 1 1 calc R
C16 C 0.1738(10) 1.1229(7) 0.3735(5) 0.059(2) Uani 1 1 d .
H16A H 0.1663 1.1813 0.4182 0.089 Uiso 1 1 calc R
H16B H 0.1050 1.0423 0.3730 0.089 Uiso 1 1 calc R
H16C H 0.1308 1.1420 0.3259 0.089 Uiso 1 1 calc R
C17 C -0.0684(8) 0.5895(6) 0.1452(4) 0.0388(16) Uani 1 1 d .
H17A H 0.0262 0.6585 0.1514 0.047 Uiso 1 1 calc R
C18 C -0.1672(9) 0.5313(6) 0.0722(4) 0.0425(17) Uani 1 1 d .
H18A H -0.1374 0.5591 0.0294 0.051 Uiso 1 1 calc R
C19 C -0.3125(8) 0.4303(6) 0.0601(4) 0.0406(17) Uani 1 1 d .
C20 C -0.3447(8) 0.3926(6) 0.1257(4) 0.0430(18) Uani 1 1 d .
H20A H -0.4411 0.3250 0.1200 0.052 Uiso 1 1 calc R
C21 C -0.2430(9) 0.4494(6) 0.1969(4) 0.0465(18) Uani 1 1 d .
H21A H -0.2690 0.4186 0.2393 0.056 Uiso 1 1 calc R
C22 C -0.1000(7) 0.5524(6) 0.2108(4) 0.0324(15) Uani 1 1 d .
C23 C -0.3724(10) 0.4108(7) -0.0801(4) 0.055(2) Uani 1 1 d .
H23A H -0.2646 0.4772 -0.0641 0.082 Uiso 1 1 calc R
H23B H -0.4634 0.4376 -0.1040 0.082 Uiso 1 1 calc R
H23C H -0.3606 0.3439 -0.1175 0.082 Uiso 1 1 calc R
C24 C -0.5702(9) 0.2750(6) -0.0235(4) 0.0484(19) Uani 1 1 d .
H24A H -0.5826 0.2580 0.0261 0.073 Uiso 1 1 calc R
H24B H -0.5660 0.2034 -0.0594 0.073 Uiso 1 1 calc R
H24C H -0.6678 0.2977 -0.0451 0.073 Uiso 1 1 calc R
C25 C 0.1747(8) 0.5343(6) 0.3212(4) 0.0411(17) Uani 1 1 d .
C26 C 0.2825(9) 0.5327(7) 0.2607(4) 0.053(2) Uani 1 1 d .
H26A H 0.3512 0.4799 0.2674 0.079 Uiso 1 1 calc R
H26B H 0.3581 0.6140 0.2672 0.079 Uiso 1 1 calc R
H26C H 0.2074 0.5031 0.2089 0.079 Uiso 1 1 calc R
C27 C 0.0695(10) 0.4028(6) 0.3127(5) 0.060(2) Uani 1 1 d .
H27A H 0.1469 0.3574 0.3239 0.090 Uiso 1 1 calc R
H27B H 0.0003 0.3672 0.2598 0.090 Uiso 1 1 calc R
H27C H -0.0055 0.4006 0.3491 0.090 Uiso 1 1 calc R
C28 C 0.2972(10) 0.5861(7) 0.4014(4) 0.062(2) Uani 1 1 d .
H28A H 0.3610 0.5314 0.4106 0.093 Uiso 1 1 calc R
H28B H 0.2315 0.5959 0.4410 0.093 Uiso 1 1 calc R
H28C H 0.3769 0.6642 0.4036 0.093 Uiso 1 1 calc R
C29 C -0.0797(10) 0.6588(7) 0.3766(5) 0.052(2) Uani 1 1 d .
C30 C -0.2142(11) 0.7095(8) 0.3419(6) 0.077(3) Uani 1 1 d .
H30A H -0.2869 0.7216 0.3781 0.116 Uiso 1 1 calc R
H30B H -0.2844 0.6531 0.2931 0.116 Uiso 1 1 calc R
H30C H -0.1572 0.7863 0.3324 0.116 Uiso 1 1 calc R
C31 C -0.1740(13) 0.5470(8) 0.4020(5) 0.082(3) Uani 1 1 d .
H31A H -0.2382 0.5706 0.4398 0.123 Uiso 1 1 calc R
H31B H -0.0903 0.5139 0.4255 0.123 Uiso 1 1 calc R
H31C H -0.2527 0.4862 0.3568 0.123 Uiso 1 1 calc R
C32 C 0.0395(11) 0.7529(8) 0.4492(5) 0.076(3) Uani 1 1 d .
H32A H -0.0251 0.7661 0.4888 0.114 Uiso 1 1 calc R
H32B H 0.0875 0.8282 0.4360 0.114 Uiso 1 1 calc R
H32C H 0.1322 0.7242 0.4689 0.114 Uiso 1 1 calc R

loop_
_atom_site_aniso_label
_atom_site_aniso_U_11
_atom_site_aniso_U_22
_atom_site_aniso_U_33
_atom_site_aniso_U_23
_atom_site_aniso_U_13
_atom_site_aniso_U_12
Pd 0.0225(3) 0.0286(3) 0.0506(4) 0.0136(2) 0.0070(2) 0.0013(2)
P1 0.0219(9) 0.0245(9) 0.0377(9) 0.0098(7) 0.0044(7) 0.0025(7)
P2 0.0229(9) 0.0271(9) 0.0432(10) 0.0119(8) 0.0095(7) 0.0027(7)
N1 0.038(4) 0.048(4) 0.055(4) 0.028(3) 0.005(3) 0.015(3)
N2 0.039(4) 0.059(4) 0.044(4) 0.011(3) 0.000(3) -0.012(3)
C1 0.018(3) 0.034(4) 0.043(4) 0.014(3) 0.005(3) -0.002(3)
C2 0.029(4) 0.036(4) 0.041(4) 0.017(3) 0.011(3) 0.009(3)
C3 0.023(3) 0.032(4) 0.044(4) 0.007(3) 0.007(3) 0.005(3)
C4 0.022(4) 0.034(4) 0.047(4) 0.012(3) 0.001(3) 0.000(3)
C5 0.024(4) 0.028(4) 0.050(4) 0.013(3) 0.008(3) 0.000(3)
C6 0.022(3) 0.032(4) 0.041(4) 0.012(3) 0.007(3) 0.006(3)
C7 0.036(4) 0.056(5) 0.093(6) 0.043(5) 0.014(4) 0.020(4)
C8 0.025(4) 0.061(5) 0.067(5) 0.027(4) -0.008(4) 0.005(4)
C9 0.019(4) 0.035(4) 0.072(5) 0.016(4) 0.011(3) 0.004(3)
C10 0.044(5) 0.058(6) 0.146(9) 0.046(6) 0.054(6) 0.018(4)
C11 0.041(5) 0.074(6) 0.092(7) 0.004(5) 0.031(5) 0.018(4)
C12 0.031(5) 0.114(8) 0.109(7) 0.049(6) 0.021(5) 0.035(5)
C13 0.037(4) 0.034(4) 0.041(4) 0.006(3) 0.001(3) 0.010(3)
C14 0.072(6) 0.044(5) 0.044(4) 0.017(4) -0.001(4) 0.004(4)
C15 0.071(6) 0.028(4) 0.052(5) -0.003(3) -0.001(4) 0.008(4)
C16 0.055(5) 0.066(6) 0.071(5) 0.016(4) 0.033(4) 0.033(4)
C17 0.026(4) 0.032(4) 0.052(4) 0.014(3) 0.001(3) 0.002(3)
C18 0.033(4) 0.038(4) 0.053(4) 0.016(3) 0.011(3) 0.002(3)
C19 0.029(4) 0.041(4) 0.051(4) 0.019(3) 0.010(3) 0.004(3)
C20 0.020(4) 0.044(4) 0.056(5) 0.017(4) 0.005(3) -0.006(3)
C21 0.034(4) 0.049(5) 0.052(4) 0.024(4) 0.009(3) -0.001(3)
C22 0.018(3) 0.036(4) 0.045(4) 0.019(3) 0.006(3) 0.006(3)
C23 0.049(5) 0.061(5) 0.046(4) 0.004(4) 0.009(4) 0.012(4)
C24 0.029(4) 0.051(5) 0.054(5) 0.008(4) 0.008(3) 0.000(3)
C25 0.028(4) 0.038(4) 0.058(4) 0.018(3) 0.004(3) 0.010(3)
C26 0.039(5) 0.042(5) 0.078(5) 0.014(4) 0.016(4) 0.016(4)
C27 0.053(5) 0.035(4) 0.090(6) 0.026(4) 0.008(4) 0.008(4)
C28 0.046(5) 0.068(6) 0.064(5) 0.025(4) -0.008(4) 0.012(4)
C29 0.044(5) 0.044(5) 0.065(5) 0.009(4) 0.028(4) 0.003(4)
C30 0.054(6) 0.069(6) 0.120(8) 0.016(6) 0.044(6) 0.030(5)
C31 0.075(7) 0.072(6) 0.086(7) 0.013(5) 0.051(6) -0.009(5)
C32 0.057(6) 0.070(6) 0.077(6) -0.014(5) 0.030(5) -0.003(5)

loop_
_atom_type_symbol
_atom_type_description
_atom_type_scat_dispersion_real
_atom_type_scat_dispersion_imag
_atom_type_scat_source
C C 0.0033 0.0016 'International Tables Vol C Tables 4.2.6.8 and 6.1.1.4'
H H 0.0000 0.0000 'International Tables Vol C Tables 4.2.6.8 and 6.1.1.4'
N N 0.0061 0.0033 'International Tables Vol C Tables 4.2.6.8 and 6.1.1.4'
P P 0.1023 0.0942 'International Tables Vol C Tables 4.2.6.8 and 6.1.1.4'
Pd Pd -0.9988 1.0072 'International Tables Vol C Tables 4.2.6.8 and 6.1.1.4'

loop_
_geom_angle_atom_site_label_1
_geom_angle_atom_site_label_2
_geom_angle_atom_site_label_3
_geom_angle
P2 Pd P1 174.73(6)
C6 P1 C9 106.1(3)
C6 P1 C13 102.8(3)
C9 P1 C13 111.9(3)
C6 P1 Pd 112.2(2)
C9 P1 Pd 112.4(2)
C13 P1 Pd 110.9(2)
C22 P2 C25 102.7(3)
C22 P2 C29 106.9(3)
C25 P2 C29 111.4(3)
C22 P2 Pd 112.0(2)
C25 P2 Pd 114.4(2)
C29 P2 Pd 109.0(2)
C3 N1 C7 121.4(6)
C3 N1 C8 119.3(6)
C7 N1 C8 119.1(6)
C19 N2 C24 121.7(6)
C19 N2 C23 120.1(6)
C24 N2 C23 118.0(6)
C6 C1 C2 123.4(6)
C1 C2 C3 120.4(6)
N1 C3 C4 122.8(6)
N1 C3 C2 120.9(6)
C4 C3 C2 116.3(6)
C5 C4 C3 122.0(6)
C4 C5 C6 121.9(6)
C1 C6 C5 116.0(6)
C1 C6 P1 127.3(5)
C5 C6 P1 116.3(5)
C10 C9 C11 107.5(7)
C10 C9 C12 109.3(7)
C11 C9 C12 108.0(7)
C10 C9 P1 119.2(5)
C11 C9 P1 104.7(5)
C12 C9 P1 107.6(5)
C16 C13 C15 108.9(6)
C16 C13 C14 107.8(6)
C15 C13 C14 109.5(6)
C16 C13 P1 104.5(5)
C15 C13 P1 116.6(5)
C14 C13 P1 109.1(5)
C18 C17 C22 123.3(6)
C17 C18 C19 120.7(7)
N2 C19 C20 121.9(6)
N2 C19 C18 121.9(6)
C20 C19 C18 116.2(6)
C21 C20 C19 122.2(6)
C20 C21 C22 122.6(6)
C17 C22 C21 114.9(6)
C17 C22 P2 117.1(5)
C21 C22 P2 127.9(5)
C26 C25 C28 107.8(6)
C26 C25 C27 107.2(6)
C28 C25 C27 109.5(6)
C26 C25 P2 105.4(5)
C28 C25 P2 110.1(5)
C27 C25 P2 116.4(5)
C30 C29 C32 108.9(7)
C30 C29 C31 108.0(7)
C32 C29 C31 107.9(7)
C30 C29 P2 106.0(6)
C32 C29 P2 107.6(5)
C31 C29 P2 118.1(5)

loop_
_geom_bond_atom_site_label_1
_geom_bond_atom_site_label_2
_geom_bond_distance
Pd P2 2.2928(19)
Pd P1 2.2990(19)
P1 C6 1.836(6)
P1 C9 1.887(7)
P1 C13 1.895(7)
P2 C22 1.827(6)
P2 C25 1.875(7)
P2 C29 1.879(7)
N1 C3 1.376(8)
N1 C7 1.426(9)
N1 C8 1.445(8)
N2 C19 1.373(9)
N2 C24 1.437(8)
N2 C23 1.470(9)
C1 C6 1.384(8)
C1 C2 1.384(8)
C2 C3 1.426(9)
C3 C4 1.397(9)
C4 C5 1.385(9)
C5 C6 1.408(8)
C9 C10 1.509(10)
C9 C11 1.519(10)
C9 C12 1.547(11)
C13 C16 1.526(10)
C13 C15 1.538(10)
C13 C14 1.539(9)
C17 C18 1.372(9)
C17 C22 1.394(9)
C18 C19 1.413(9)
C19 C20 1.398(9)
C20 C21 1.354(9)
C21 C22 1.411(9)
C25 C26 1.528(10)
C25 C28 1.537(10)
C25 C27 1.547(10)
C29 C30 1.534(12)
C29 C32 1.536(11)
C29 C31 1.560(11)

loop_
_geom_torsion_atom_site_label_1
_geom_torsion_atom_site_label_2
_geom_torsion_atom_site_label_3
_geom_torsion_atom_site_label_4
_geom_torsion
P2 Pd P1 C6 -47.6(7)
P2 Pd P1 C9 -167.1(7)
P2 Pd P1 C13 66.7(7)
P1 Pd P2 C22 69.3(7)
P1 Pd P2 C25 -174.3(7)
P1 Pd P2 C29 -48.8(8)
C6 C1 C2 C3 0.6(10)
C7 N1 C3 C4 -174.4(6)
C8 N1 C3 C4 0.3(10)
C7 N1 C3 C2 6.6(10)
C8 N1 C3 C2 -178.7(6)
C1 C2 C3 N1 176.8(6)
C1 C2 C3 C4 -2.2(9)
N1 C3 C4 C5 -176.6(6)
C2 C3 C4 C5 2.5(9)
C3 C4 C5 C6 -1.1(10)
C2 C1 C6 C5 0.8(9)
C2 C1 C6 P1 -170.9(5)
C4 C5 C6 C1 -0.6(9)
C4 C5 C6 P1 172.1(5)
C9 P1 C6 C1 -59.6(6)
C13 P1 C6 C1 58.0(6)
Pd P1 C6 C1 177.3(5)
C9 P1 C6 C5 128.7(5)
C13 P1 C6 C5 -113.7(5)
Pd P1 C6 C5 5.6(5)
C6 P1 C9 C10 46.5(7)
C13 P1 C9 C10 -64.9(7)
Pd P1 C9 C10 169.5(6)
C6 P1 C9 C11 -73.6(6)
C13 P1 C9 C11 175.0(5)
Pd P1 C9 C11 49.4(6)
C6 P1 C9 C12 171.6(5)
C13 P1 C9 C12 60.2(6)
Pd P1 C9 C12 -65.4(6)
C6 P1 C13 C16 53.2(5)
C9 P1 C13 C16 166.6(5)
Pd P1 C13 C16 -67.0(5)
C6 P1 C13 C15 -67.1(6)
C9 P1 C13 C15 46.2(6)
Pd P1 C13 C15 172.7(5)
C6 P1 C13 C14 168.2(5)
C9 P1 C13 C14 -78.4(6)
Pd P1 C13 C14 48.1(5)
C22 C17 C18 C19 2.0(11)
C24 N2 C19 C20 5.7(11)
C23 N2 C19 C20 -177.1(7)
C24 N2 C19 C18 -175.0(7)
C23 N2 C19 C18 2.1(11)
C17 C18 C19 N2 178.8(6)
C17 C18 C19 C20 -1.9(10)
N2 C19 C20 C21 179.4(7)
C18 C19 C20 C21 0.1(11)
C19 C20 C21 C22 1.7(11)
C18 C17 C22 C21 -0.2(10)
C18 C17 C22 P2 177.5(5)
C20 C21 C22 C17 -1.7(10)
C20 C21 C22 P2 -179.1(6)
C25 P2 C22 C17 -105.6(5)
C29 P2 C22 C17 137.1(5)
Pd P2 C22 C17 17.7(6)
C25 P2 C22 C21 71.8(7)
C29 P2 C22 C21 -45.6(7)
Pd P2 C22 C21 -165.0(6)
C22 P2 C25 C26 69.8(5)
C29 P2 C25 C26 -176.1(5)
Pd P2 C25 C26 -51.9(5)
C22 P2 C25 C28 -174.2(5)
C29 P2 C25 C28 -60.1(6)
Pd P2 C25 C28 64.2(5)
C22 P2 C25 C27 -48.8(6)
C29 P2 C25 C27 65.3(6)
Pd P2 C25 C27 -170.5(5)
C22 P2 C29 C30 -51.1(6)
C25 P2 C29 C30 -162.6(5)
Pd P2 C29 C30 70.2(5)
C22 P2 C29 C32 -167.5(6)
C25 P2 C29 C32 81.0(6)
Pd P2 C29 C32 -46.3(7)
C22 P2 C29 C31 70.0(7)
C25 P2 C29 C31 -41.4(8)
Pd P2 C29 C31 -168.7(6)
